data_7056831
loop_
_publ_author_name
'Kumar, Robin'
'Kishan, Ram'
'Thomas, Jisha Mary'
'Chinnappan, Sivasankar'
'Thirupathi, Natesan'

_publ_section_title
;
 Probing the factors that influence the conformation of a guanidinato
 ligand in [(\h5-C5Me5)M(NN)X] (NN = chelating
 N,N&#x2032;,N&#x2032;&#x2032;-tri(o-substituted
 aryl)guanidinate(1&#x2212;); X = chloro, azido and triazolato)
;
_journal_issue 3
_journal_name_full 'New Journal of Chemistry'
_journal_page_first 1853
_journal_paper_doi 10.1039/C7NJ03766J
_journal_volume 42
_journal_year 2018
_chemical_formula_moiety 'C32 H37 Cl N3 Rh'
_chemical_formula_sum 'C32 H37 Cl N3 Rh'
_chemical_formula_weight 602.00
_space_group_crystal_system monoclinic
_space_group_IT_number 9
_space_group_name_Hall 'C -2yc'
_space_group_name_H-M_alt 'C 1 c 1'
_symmetry_space_group_name_Hall 'C -2yc'
_symmetry_space_group_name_H-M 'C 1 c 1'
_atom_sites_solution_hydrogens geom
_audit_creation_method SHELXL-2017/1
_audit_update_record
;
2017-12-18 deposited with the CCDC.
2017-12-19 downloaded from the CCDC.
;
_cell_angle_alpha 90
_cell_angle_beta 104.954(6)
_cell_angle_gamma 90
_cell_formula_units_Z 4
_cell_length_a 8.5148(5)
_cell_length_b 23.9553(15)
_cell_length_c 15.3322(9)
_cell_measurement_reflns_used 9595
_cell_measurement_temperature 298(2)
_cell_measurement_theta_max 29.0451
_cell_measurement_theta_min 3.2274
_cell_volume 3021.5(3)
_computing_cell_refinement 'CrysAlisPro, Oxford Diffraction Ltd.'
_computing_data_collection 'CrysAlisPro, Oxford Diffraction Ltd.'
_computing_data_reduction 'CrysAlisPro, Oxford Diffraction Ltd.'
_computing_molecular_graphics Olex2
_computing_publication_material 'WINGX 2014'
_computing_structure_refinement 'SHELXL-2017/1 (Sheldrick, 2017)'
_computing_structure_solution 'SHELXS-2016 (Sheldrick, 2016)'
_diffrn_ambient_temperature 298(2)
_diffrn_detector_area_resol_mean 15.9853
_diffrn_measured_fraction_theta_full 0.998
_diffrn_measured_fraction_theta_max 0.998
_diffrn_measurement_device_type 'Xcalibur, Sapphire3'
_diffrn_measurement_method '\w scans'
_diffrn_radiation_type MoK\a
_diffrn_radiation_wavelength 0.71073
_diffrn_reflns_av_R_equivalents 0.0266
_diffrn_reflns_av_unetI/netI 0.0241
_diffrn_reflns_Laue_measured_fraction_full 0.998
_diffrn_reflns_Laue_measured_fraction_max 0.998
_diffrn_reflns_limit_h_max 10
_diffrn_reflns_limit_h_min -10
_diffrn_reflns_limit_k_max 29
_diffrn_reflns_limit_k_min -29
_diffrn_reflns_limit_l_max 19
_diffrn_reflns_limit_l_min -19
_diffrn_reflns_number 21574
_diffrn_reflns_point_group_measured_fraction_full 0.997
_diffrn_reflns_point_group_measured_fraction_max 0.997
_diffrn_reflns_theta_full 25.242
_diffrn_reflns_theta_max 26.367
_diffrn_reflns_theta_min 3.234
_diffrn_source 'Enhance (Mo) X-ray Source'
_exptl_absorpt_coefficient_mu 0.678
_exptl_absorpt_correction_T_max 1.00000
_exptl_absorpt_correction_T_min 0.60046
_exptl_absorpt_correction_type multi-scan
_exptl_absorpt_process_details
;
CrysAlisPro, Agilent Technologies,
Version 1.171.34.49 (release 20-01-2011 CrysAlis171 .NET)
(compiled Jan 20 2011,15:58:25)
Empirical absorption correction using spherical harmonics,
 implemented in SCALE3 ABSPACK scaling algorithm.
;
_exptl_crystal_colour Orange
_exptl_crystal_density_diffrn 1.323
_exptl_crystal_density_method 'not measured'
_exptl_crystal_description Needles
_exptl_crystal_F_000 1248
_exptl_crystal_size_max 0.240
_exptl_crystal_size_mid 0.220
_exptl_crystal_size_min 0.180
_refine_diff_density_max 0.473
_refine_diff_density_min -0.255
_refine_diff_density_rms 0.036
_refine_ls_abs_structure_details
;
 Flack x determined using 2703 quotients [(I+)-(I-)]/[(I+)+(I-)]
 (Parsons, Flack and Wagner, Acta Cryst. B69 (2013) 249-259).
;
_refine_ls_abs_structure_Flack -0.024(10)
_refine_ls_extinction_method none
_refine_ls_goodness_of_fit_ref 1.100
_refine_ls_hydrogen_treatment constr
_refine_ls_matrix_type full
_refine_ls_number_parameters 435
_refine_ls_number_reflns 6154
_refine_ls_number_restraints 1060
_refine_ls_restrained_S_all 1.073
_refine_ls_R_factor_all 0.0281
_refine_ls_R_factor_gt 0.0258
_refine_ls_shift/su_max 0.001
_refine_ls_shift/su_mean 0.000
_refine_ls_structure_factor_coef Fsqd
_refine_ls_weighting_details 'w=1/[\s^2^(Fo^2^)+(0.0317P)^2^+0.2717P] where P=(Fo^2^+2Fc^2^)/3'
_refine_ls_weighting_scheme calc
_refine_ls_wR_factor_gt 0.0603
_refine_ls_wR_factor_ref 0.0615
_reflns_Friedel_coverage 0.994
_reflns_Friedel_fraction_full 0.996
_reflns_Friedel_fraction_max 0.996
_reflns_number_gt 5836
_reflns_number_total 6154
_reflns_threshold_expression 'I > 2\s(I)'
_cod_data_source_file c7nj03766j2.cif
_cod_data_source_block 11
_cod_depositor_comments 'Adding full bibliography for 7056828--7056838.cif.'
_cod_database_code 7056831
_shelx_shelxl_version_number 2017/1
_shelx_space_group_comment
;
The symmetry employed for this shelxl refinement is uniquely defined
by the following loop, which should always be used as a source of
symmetry information in preference to the above space-group names.
They are only intended as comments.
;
_shelx_estimated_absorpt_t_min 0.854
_shelx_estimated_absorpt_t_max 0.888

loop_
_space_group_symop_operation_xyz
'x, y, z'
'x, -y, z+1/2'
'x+1/2, y+1/2, z'
'x+1/2, -y+1/2, z+1/2'

loop_
_atom_site_label
_atom_site_type_symbol
_atom_site_fract_x
_atom_site_fract_y
_atom_site_fract_z
_atom_site_U_iso_or_equiv
_atom_site_adp_type
_atom_site_occupancy
_atom_site_site_symmetry_order
_atom_site_calc_flag
_atom_site_refinement_flags_posn
_atom_site_refinement_flags_adp
_atom_site_refinement_flags_occupancy
_atom_site_disorder_assembly
_atom_site_disorder_group
Rh1 Rh 0.96825(2) 0.28295(2) 0.41585(2) 0.04709(9) Uani 1 1 d D U . . .
Cl1 Cl 0.67380(14) 0.28131(5) 0.36656(9) 0.0676(3) Uani 1 1 d . U . . .
N1 N 0.9646(5) 0.28645(13) 0.5532(3) 0.0516(10) Uani 1 1 d . U . . .
N2 N 0.9621(5) 0.20720(13) 0.4849(2) 0.0564(8) Uani 1 1 d . U . . .
N3 N 0.9093(5) 0.20622(14) 0.6323(3) 0.0602(9) Uani 1 1 d . U . . .
H3 H 0.954576 0.219242 0.685059 0.072 Uiso 1 1 calc R U . . .
C1 C 0.9455(5) 0.23213(17) 0.5586(3) 0.0495(8) Uani 1 1 d . U . . .
C2 C 0.9206(5) 0.32584(15) 0.6110(3) 0.0496(8) Uani 1 1 d . U . . .
C3 C 1.0131(6) 0.3327(2) 0.6984(3) 0.0702(12) Uani 1 1 d . U . . .
H3A H 1.104597 0.310485 0.719767 0.084 Uiso 1 1 calc R U . . .
C4 C 0.9723(7) 0.3717(2) 0.7546(3) 0.0776(13) Uani 1 1 d . U . . .
H4 H 1.035847 0.374898 0.813609 0.093 Uiso 1 1 calc R U . . .
C5 C 0.8411(7) 0.4059(2) 0.7260(4) 0.0697(13) Uani 1 1 d . U . . .
C6 C 0.7503(7) 0.4001(2) 0.6377(4) 0.0797(15) Uani 1 1 d . U . . .
H6 H 0.660863 0.423200 0.616293 0.096 Uiso 1 1 calc R U . . .
C7 C 0.7888(6) 0.36061(18) 0.5797(3) 0.0657(11) Uani 1 1 d . U . . .
H7 H 0.726241 0.357713 0.520415 0.079 Uiso 1 1 calc R U . . .
C8 C 0.7973(9) 0.4489(2) 0.7864(5) 0.117(2) Uani 1 1 d . U . . .
H8A H 0.701841 0.468680 0.754190 0.175 Uiso 1 1 calc R U . . .
H8B H 0.776362 0.430980 0.838260 0.175 Uiso 1 1 calc R U . . .
H8C H 0.885710 0.474777 0.805662 0.175 Uiso 1 1 calc R U . . .
C9 C 0.9755(5) 0.15126(17) 0.4674(3) 0.0510(9) Uani 1 1 d . U . . .
C10 C 0.9109(6) 0.1304(2) 0.3811(3) 0.0666(12) Uani 1 1 d . U . . .
H10 H 0.857233 0.154238 0.335277 0.080 Uiso 1 1 calc R U . . .
C11 C 0.9254(7) 0.0746(2) 0.3628(4) 0.0767(13) Uani 1 1 d . U . . .
H11 H 0.879603 0.061647 0.304662 0.092 Uiso 1 1 calc R U . . .
C12 C 1.0049(7) 0.03765(19) 0.4271(4) 0.0770(16) Uani 1 1 d . U . . .
C13 C 1.0667(7) 0.0582(2) 0.5104(4) 0.0778(13) Uani 1 1 d . U . . .
H13 H 1.120525 0.033812 0.555427 0.093 Uiso 1 1 calc R U . . .
C14 C 1.0549(6) 0.11307(19) 0.5326(3) 0.0673(11) Uani 1 1 d . U . . .
H14 H 1.099940 0.124966 0.591509 0.081 Uiso 1 1 calc R U . . .
C15 C 1.0242(9) -0.0238(2) 0.4061(5) 0.114(2) Uani 1 1 d . U . . .
H15A H 0.972594 -0.030756 0.343589 0.171 Uiso 1 1 calc R U . . .
H15B H 1.137726 -0.032717 0.418195 0.171 Uiso 1 1 calc R U . . .
H15C H 0.974618 -0.046475 0.443127 0.171 Uiso 1 1 calc R U . . .
C16 C 0.8053(5) 0.16082(16) 0.6270(3) 0.0548(9) Uani 1 1 d . U . . .
C17 C 0.6810(6) 0.1500(2) 0.5506(3) 0.0678(11) Uani 1 1 d . U . . .
H17 H 0.661652 0.174617 0.502007 0.081 Uiso 1 1 calc R U . . .
C18 C 0.5868(6) 0.1035(2) 0.5463(4) 0.0823(14) Uani 1 1 d . U . . .
H18 H 0.505614 0.096249 0.494006 0.099 Uiso 1 1 calc R U . . .
C19 C 0.6096(8) 0.0669(3) 0.6181(5) 0.0869(16) Uani 1 1 d . U . . .
C20 C 0.7274(8) 0.0797(2) 0.6952(4) 0.0875(17) Uani 1 1 d . U . . .
H20 H 0.740142 0.056753 0.745499 0.105 Uiso 1 1 calc R U . . .
C21 C 0.8267(6) 0.1252(2) 0.7005(3) 0.0700(12) Uani 1 1 d . U . . .
H21 H 0.907906 0.132153 0.752905 0.084 Uiso 1 1 calc R U . . .
C22 C 0.5101(10) 0.0143(3) 0.6129(7) 0.148(3) Uani 1 1 d . U . . .
H22A H 0.434046 0.011882 0.554622 0.223 Uiso 1 1 calc R U . . .
H22B H 0.580914 -0.017588 0.621763 0.223 Uiso 1 1 calc R U . . .
H22C H 0.452153 0.015004 0.658884 0.223 Uiso 1 1 calc R U . . .
C23 C 1.2072(14) 0.3121(6) 0.4218(8) 0.065(2) Uani 0.543(8) 1 d D U P A 1
C24 C 1.1012(14) 0.3584(4) 0.4035(8) 0.067(2) Uani 0.543(8) 1 d D U P A 1
C25 C 0.9842(11) 0.3492(4) 0.3219(7) 0.0644(18) Uani 0.543(8) 1 d D U P A 1
C26 C 1.0164(16) 0.2965(6) 0.2870(7) 0.061(2) Uani 0.543(8) 1 d D U P A 1
C27 C 1.1593(14) 0.2747(4) 0.3475(8) 0.0627(19) Uani 0.543(8) 1 d D U P A 1
C28 C 1.3557(14) 0.3066(9) 0.4999(9) 0.129(5) Uani 0.543(8) 1 d D U P A 1
H28A H 1.447439 0.322963 0.483987 0.193 Uiso 0.543(8) 1 calc R U P A 1
H28B H 1.376979 0.267817 0.513907 0.193 Uiso 0.543(8) 1 calc R U P A 1
H28C H 1.337361 0.325502 0.551581 0.193 Uiso 0.543(8) 1 calc R U P A 1
C29 C 1.1109(19) 0.4106(5) 0.4631(11) 0.124(5) Uani 0.543(8) 1 d D U P A 1
H29A H 1.003320 0.424414 0.458563 0.187 Uiso 0.543(8) 1 calc R U P A 1
H29B H 1.173742 0.438846 0.443175 0.187 Uiso 0.543(8) 1 calc R U P A 1
H29C H 1.161874 0.401060 0.524712 0.187 Uiso 0.543(8) 1 calc R U P A 1
C30 C 0.8477(15) 0.3904(6) 0.2800(11) 0.123(5) Uani 0.543(8) 1 d D U P A 1
H30A H 0.745465 0.375557 0.284708 0.185 Uiso 0.543(8) 1 calc R U P A 1
H30B H 0.844260 0.396116 0.217547 0.185 Uiso 0.543(8) 1 calc R U P A 1
H30C H 0.867796 0.425384 0.311495 0.185 Uiso 0.543(8) 1 calc R U P A 1
C31 C 0.9227(19) 0.2742(6) 0.1974(7) 0.113(5) Uani 0.543(8) 1 d D U P A 1
H31A H 0.976703 0.241806 0.182317 0.170 Uiso 0.543(8) 1 calc R U P A 1
H31B H 0.916224 0.302288 0.151934 0.170 Uiso 0.543(8) 1 calc R U P A 1
H31C H 0.815045 0.264219 0.200440 0.170 Uiso 0.543(8) 1 calc R U P A 1
C32 C 1.2384(18) 0.2205(4) 0.3360(12) 0.110(5) Uani 0.543(8) 1 d D U P A 1
H32A H 1.318589 0.226616 0.303022 0.166 Uiso 0.543(8) 1 calc R U P A 1
H32B H 1.157707 0.194899 0.303364 0.166 Uiso 0.543(8) 1 calc R U P A 1
H32C H 1.289710 0.205197 0.394248 0.166 Uiso 0.543(8) 1 calc R U P A 1
C23A C 1.2007(13) 0.2734(5) 0.3929(9) 0.062(2) Uani 0.457(8) 1 d D U P A 2
C24A C 1.188(2) 0.3276(6) 0.4291(10) 0.069(3) Uani 0.457(8) 1 d D U P A 2
C25A C 1.0573(18) 0.3548(4) 0.3662(10) 0.067(2) Uani 0.457(8) 1 d D U P A 2
C26A C 1.0000(15) 0.3177(6) 0.2919(8) 0.062(2) Uani 0.457(8) 1 d D U P A 2
C27A C 1.0858(16) 0.2673(5) 0.3075(8) 0.060(2) Uani 0.457(8) 1 d D U P A 2
C28A C 1.3245(17) 0.2282(7) 0.4335(13) 0.118(6) Uani 0.457(8) 1 d D U P A 2
H28D H 1.268493 0.195230 0.444757 0.177 Uiso 0.457(8) 1 calc R U P A 2
H28E H 1.394331 0.241361 0.489264 0.177 Uiso 0.457(8) 1 calc R U P A 2
H28F H 1.388455 0.219474 0.392114 0.177 Uiso 0.457(8) 1 calc R U P A 2
C29A C 1.285(2) 0.3512(9) 0.5164(9) 0.132(6) Uani 0.457(8) 1 d D U P A 2
H29D H 1.212968 0.368644 0.547275 0.197 Uiso 0.457(8) 1 calc R U P A 2
H29E H 1.359880 0.378311 0.504981 0.197 Uiso 0.457(8) 1 calc R U P A 2
H29F H 1.343622 0.321711 0.553228 0.197 Uiso 0.457(8) 1 calc R U P A 2
C30A C 0.987(3) 0.4124(5) 0.3753(15) 0.125(6) Uani 0.457(8) 1 d D U P A 2
H30D H 0.886595 0.408508 0.391677 0.187 Uiso 0.457(8) 1 calc R U P A 2
H30E H 0.968889 0.431787 0.318723 0.187 Uiso 0.457(8) 1 calc R U P A 2
H30F H 1.062938 0.433173 0.421102 0.187 Uiso 0.457(8) 1 calc R U P A 2
C31A C 0.8632(16) 0.3310(9) 0.2095(9) 0.120(6) Uani 0.457(8) 1 d D U P A 2
H31D H 0.783077 0.353497 0.227040 0.180 Uiso 0.457(8) 1 calc R U P A 2
H31E H 0.813987 0.296929 0.182809 0.180 Uiso 0.457(8) 1 calc R U P A 2
H31F H 0.905716 0.351092 0.166445 0.180 Uiso 0.457(8) 1 calc R U P A 2
C32A C 1.063(3) 0.2190(5) 0.2427(12) 0.111(6) Uani 0.457(8) 1 d D U P A 2
H32D H 1.083227 0.231022 0.186928 0.166 Uiso 0.457(8) 1 calc R U P A 2
H32E H 0.953199 0.205434 0.231452 0.166 Uiso 0.457(8) 1 calc R U P A 2
H32F H 1.137050 0.189589 0.268329 0.166 Uiso 0.457(8) 1 calc R U P A 2

loop_
_atom_site_aniso_label
_atom_site_aniso_U_11
_atom_site_aniso_U_22
_atom_site_aniso_U_33
_atom_site_aniso_U_23
_atom_site_aniso_U_13
_atom_site_aniso_U_12
Rh1 0.04482(14) 0.05662(15) 0.04392(14) 0.0058(2) 0.01885(10) 0.00183(19)
Cl1 0.0458(6) 0.0936(9) 0.0636(7) 0.0011(5) 0.0142(5) -0.0028(5)
N1 0.059(2) 0.054(2) 0.047(2) 0.0052(13) 0.0234(17) 0.0023(14)
N2 0.069(2) 0.0529(17) 0.0537(19) 0.0074(14) 0.0268(17) 0.0103(15)
N3 0.080(3) 0.063(2) 0.0415(19) 0.0035(15) 0.0222(18) -0.0093(17)
C1 0.052(2) 0.055(2) 0.045(2) 0.0063(16) 0.0186(17) 0.0023(17)
C2 0.052(2) 0.051(2) 0.052(2) 0.0022(15) 0.0235(17) -0.0057(16)
C3 0.065(3) 0.085(3) 0.060(3) -0.005(2) 0.015(2) 0.008(2)
C4 0.086(3) 0.090(3) 0.060(3) -0.013(2) 0.025(2) -0.008(3)
C5 0.094(4) 0.052(3) 0.075(3) -0.011(2) 0.044(3) -0.017(2)
C6 0.082(4) 0.063(3) 0.097(4) -0.002(3) 0.029(3) 0.016(3)
C7 0.064(3) 0.065(3) 0.066(3) -0.0088(19) 0.013(2) 0.005(2)
C8 0.164(7) 0.080(4) 0.127(5) -0.030(4) 0.074(5) -0.006(4)
C9 0.049(2) 0.056(2) 0.052(2) 0.0025(17) 0.0203(18) 0.0080(18)
C10 0.071(3) 0.072(3) 0.054(3) 0.000(2) 0.010(2) 0.015(2)
C11 0.084(3) 0.082(3) 0.059(3) -0.017(2) 0.010(3) -0.003(3)
C12 0.089(5) 0.061(2) 0.084(4) -0.004(3) 0.027(3) 0.003(2)
C13 0.091(4) 0.063(3) 0.074(3) 0.007(2) 0.013(3) 0.015(2)
C14 0.072(3) 0.068(3) 0.056(2) 0.0005(19) 0.007(2) 0.013(2)
C15 0.146(7) 0.071(3) 0.127(6) -0.020(3) 0.040(5) -0.004(3)
C16 0.064(2) 0.055(2) 0.053(2) 0.0027(16) 0.0285(19) 0.0007(18)
C17 0.066(3) 0.082(3) 0.061(3) 0.006(2) 0.026(2) 0.002(2)
C18 0.067(3) 0.103(4) 0.082(3) -0.018(3) 0.028(3) -0.018(3)
C19 0.088(4) 0.079(4) 0.109(4) -0.008(3) 0.052(3) -0.018(3)
C20 0.099(4) 0.082(4) 0.093(4) 0.027(3) 0.045(3) -0.003(3)
C21 0.078(3) 0.076(3) 0.060(3) 0.014(2) 0.025(2) -0.004(2)
C22 0.156(8) 0.106(5) 0.209(9) -0.030(5) 0.092(7) -0.056(5)
C23 0.050(4) 0.092(5) 0.058(4) 0.002(3) 0.022(3) -0.022(4)
C24 0.074(5) 0.073(4) 0.066(4) -0.008(3) 0.042(3) -0.024(3)
C25 0.067(4) 0.071(4) 0.064(4) 0.014(3) 0.033(3) -0.006(3)
C26 0.070(5) 0.074(5) 0.046(3) 0.003(3) 0.030(3) -0.021(4)
C27 0.068(5) 0.076(4) 0.057(4) 0.005(3) 0.041(3) -0.003(3)
C28 0.062(5) 0.245(16) 0.075(6) 0.022(8) 0.008(4) -0.026(7)
C29 0.162(13) 0.096(6) 0.145(10) -0.055(7) 0.094(9) -0.061(7)
C30 0.107(7) 0.121(8) 0.155(11) 0.083(8) 0.057(7) 0.033(6)
C31 0.134(9) 0.158(11) 0.050(4) -0.014(5) 0.029(4) -0.057(9)
C32 0.109(9) 0.088(5) 0.169(13) 0.005(5) 0.099(9) 0.013(5)
C23A 0.050(4) 0.082(5) 0.062(5) 0.029(4) 0.031(3) 0.007(3)
C24A 0.061(5) 0.089(5) 0.061(4) 0.009(4) 0.020(4) -0.020(4)
C25A 0.080(6) 0.063(4) 0.069(5) 0.016(3) 0.040(4) 0.003(4)
C26A 0.057(5) 0.082(6) 0.053(4) 0.021(3) 0.026(3) 0.008(4)
C27A 0.060(5) 0.070(4) 0.061(4) 0.005(3) 0.036(3) -0.001(4)
C28A 0.067(7) 0.143(9) 0.161(13) 0.086(9) 0.056(7) 0.045(7)
C29A 0.132(12) 0.191(14) 0.072(6) -0.011(7) 0.026(6) -0.105(11)
C30A 0.180(15) 0.058(5) 0.177(14) 0.024(6) 0.119(12) 0.016(6)
C31A 0.079(7) 0.204(16) 0.072(6) 0.059(8) 0.011(5) 0.012(8)
C32A 0.162(15) 0.098(7) 0.102(9) -0.032(6) 0.088(9) -0.035(7)

loop_
_atom_type_symbol
_atom_type_description
_atom_type_scat_dispersion_real
_atom_type_scat_dispersion_imag
_atom_type_scat_source
C C 0.0033 0.0016 'International Tables Vol C Tables 4.2.6.8 and 6.1.1.4'
H H 0.0000 0.0000 'International Tables Vol C Tables 4.2.6.8 and 6.1.1.4'
Cl Cl 0.1484 0.1585 'International Tables Vol C Tables 4.2.6.8 and 6.1.1.4'
N N 0.0061 0.0033 'International Tables Vol C Tables 4.2.6.8 and 6.1.1.4'
Rh Rh -1.1178 0.9187 'International Tables Vol C Tables 4.2.6.8 and 6.1.1.4'

loop_
_geom_angle_atom_site_label_1
_geom_angle_atom_site_label_2
_geom_angle_atom_site_label_3
_geom_angle
C25A Rh1 N2 160.9(4)
C25A Rh1 C23A 65.6(4)
N2 Rh1 C23A 97.8(3)
C25A Rh1 N1 115.3(4)
N2 Rh1 N1 61.67(13)
C23A Rh1 N1 115.2(4)
C25A Rh1 C24A 39.6(4)
N2 Rh1 C24A 121.4(4)
C23A Rh1 C24A 39.5(4)
N1 Rh1 C24A 97.1(4)
N2 Rh1 C23 114.0(4)
N1 Rh1 C23 101.8(4)
N2 Rh1 C26 128.9(4)
N1 Rh1 C26 165.2(3)
C23 Rh1 C26 65.3(4)
C25A Rh1 C26A 39.2(4)
N2 Rh1 C26A 143.2(4)
C23A Rh1 C26A 63.8(4)
N1 Rh1 C26A 154.1(4)
C24A Rh1 C26A 65.2(5)
N2 Rh1 C27 106.5(3)
N1 Rh1 C27 133.9(4)
C23 Rh1 C27 38.7(4)
C26 Rh1 C27 38.7(4)
N2 Rh1 C24 147.5(4)
N1 Rh1 C24 101.3(3)
C23 Rh1 C24 38.4(4)
C26 Rh1 C24 64.2(4)
C27 Rh1 C24 63.8(4)
N2 Rh1 C25 167.5(3)
N1 Rh1 C25 130.6(3)
C23 Rh1 C25 64.3(4)
C26 Rh1 C25 38.6(3)
C27 Rh1 C25 63.9(3)
C24 Rh1 C25 37.7(3)
C25A Rh1 C27A 65.5(4)
N2 Rh1 C27A 108.1(3)
C23A Rh1 C27A 38.7(4)
N1 Rh1 C27A 153.1(4)
C24A Rh1 C27A 65.9(5)
C26A Rh1 C27A 37.6(4)
C25A Rh1 Cl1 109.9(4)
N2 Rh1 Cl1 89.15(12)
C23A Rh1 Cl1 152.2(4)
N1 Rh1 Cl1 91.79(12)
C24A Rh1 Cl1 148.7(4)
C23 Rh1 Cl1 156.6(3)
C26 Rh1 Cl1 98.3(4)
C26A Rh1 Cl1 95.0(3)
C27 Rh1 Cl1 134.0(4)
C24 Rh1 Cl1 120.5(3)
C25 Rh1 Cl1 92.4(2)
C27A Rh1 Cl1 113.6(4)
C1 N1 C2 124.4(4)
C1 N1 Rh1 93.3(3)
C2 N1 Rh1 136.6(3)
C1 N2 C9 129.9(4)
C1 N2 Rh1 93.6(2)
C9 N2 Rh1 136.5(3)
C1 N3 C16 124.9(4)
C1 N3 H3 117.5
C16 N3 H3 117.5
N1 C1 N2 110.6(4)
N1 C1 N3 123.3(4)
N2 C1 N3 126.1(4)
N1 C1 Rh1 55.8(2)
N2 C1 Rh1 55.4(2)
N3 C1 Rh1 171.7(3)
C3 C2 C7 118.4(4)
C3 C2 N1 120.8(4)
C7 C2 N1 120.6(4)
C4 C3 C2 121.1(5)
C4 C3 H3A 119.5
C2 C3 H3A 119.5
C5 C4 C3 121.7(5)
C5 C4 H4 119.1
C3 C4 H4 119.1
C4 C5 C6 117.3(4)
C4 C5 C8 121.9(6)
C6 C5 C8 120.7(6)
C5 C6 C7 122.0(5)
C5 C6 H6 119.0
C7 C6 H6 119.0
C2 C7 C6 119.5(4)
C2 C7 H7 120.3
C6 C7 H7 120.3
C5 C8 H8A 109.5
C5 C8 H8B 109.5
H8A C8 H8B 109.5
C5 C8 H8C 109.5
H8A C8 H8C 109.5
H8B C8 H8C 109.5
N2 C9 C10 120.3(4)
N2 C9 C14 123.2(4)
C10 C9 C14 116.5(4)
C11 C10 C9 120.6(4)
C11 C10 H10 119.7
C9 C10 H10 119.7
C12 C11 C10 122.3(5)
C12 C11 H11 118.8
C10 C11 H11 118.8
C13 C12 C11 116.6(5)
C13 C12 C15 121.2(5)
C11 C12 C15 122.2(6)
C12 C13 C14 123.6(5)
C12 C13 H13 118.2
C14 C13 H13 118.2
C13 C14 C9 120.3(4)
C13 C14 H14 119.8
C9 C14 H14 119.8
C12 C15 H15A 109.5
C12 C15 H15B 109.5
H15A C15 H15B 109.5
C12 C15 H15C 109.5
H15A C15 H15C 109.5
H15B C15 H15C 109.5
C17 C16 C21 118.9(4)
C17 C16 N3 122.0(4)
C21 C16 N3 119.0(4)
C18 C17 C16 120.2(5)
C18 C17 H17 119.9
C16 C17 H17 119.9
C17 C18 C19 121.4(5)
C17 C18 H18 119.3
C19 C18 H18 119.3
C20 C19 C18 117.8(5)
C20 C19 C22 120.5(7)
C18 C19 C22 121.8(7)
C21 C20 C19 122.1(5)
C21 C20 H20 119.0
C19 C20 H20 119.0
C20 C21 C16 119.5(5)
C20 C21 H21 120.3
C16 C21 H21 120.3
C19 C22 H22A 109.5
C19 C22 H22B 109.5
H22A C22 H22B 109.5
C19 C22 H22C 109.5
H22A C22 H22C 109.5
H22B C22 H22C 109.5
C24 C23 C27 107.4(9)
C24 C23 C28 126.1(13)
C27 C23 C28 126.2(13)
C24 C23 Rh1 72.2(6)
C27 C23 Rh1 71.7(6)
C28 C23 Rh1 127.0(10)
C25 C24 C23 108.9(8)
C25 C24 C29 125.2(13)
C23 C24 C29 125.9(12)
C25 C24 Rh1 71.3(5)
C23 C24 Rh1 69.4(7)
C29 C24 Rh1 125.1(8)
C24 C25 C26 108.3(8)
C24 C25 C30 124.0(12)
C26 C25 C30 127.7(13)
C24 C25 Rh1 71.0(6)
C26 C25 Rh1 69.7(6)
C30 C25 Rh1 125.3(7)
C27 C26 C25 107.1(8)
C27 C26 C31 129.1(14)
C25 C26 C31 123.4(14)
C27 C26 Rh1 71.3(6)
C25 C26 Rh1 71.7(6)
C31 C26 Rh1 127.5(9)
C23 C27 C26 108.2(8)
C23 C27 C32 126.6(13)
C26 C27 C32 125.2(13)
C23 C27 Rh1 69.5(7)
C26 C27 Rh1 70.1(6)
C32 C27 Rh1 123.8(7)
C23 C28 H28A 109.5
C23 C28 H28B 109.5
H28A C28 H28B 109.5
C23 C28 H28C 109.5
H28A C28 H28C 109.5
H28B C28 H28C 109.5
C24 C29 H29A 109.5
C24 C29 H29B 109.5
H29A C29 H29B 109.5
C24 C29 H29C 109.5
H29A C29 H29C 109.5
H29B C29 H29C 109.5
C25 C30 H30A 109.5
C25 C30 H30B 109.5
H30A C30 H30B 109.5
C25 C30 H30C 109.5
H30A C30 H30C 109.5
H30B C30 H30C 109.5
C26 C31 H31A 109.5
C26 C31 H31B 109.5
H31A C31 H31B 109.5
C26 C31 H31C 109.5
H31A C31 H31C 109.5
H31B C31 H31C 109.5
C27 C32 H32A 109.5
C27 C32 H32B 109.5
H32A C32 H32B 109.5
C27 C32 H32C 109.5
H32A C32 H32C 109.5
H32B C32 H32C 109.5
C27A C23A C24A 110.3(9)
C27A C23A C28A 122.7(14)
C24A C23A C28A 126.9(15)
C27A C23A Rh1 73.3(6)
C24A C23A Rh1 70.5(9)
C28A C23A Rh1 126.0(8)
C23A C24A C25A 106.1(9)
C23A C24A C29A 127.9(15)
C25A C24A C29A 126.0(16)
C23A C24A Rh1 70.0(8)
C25A C24A Rh1 69.6(8)
C29A C24A Rh1 123.2(13)
C26A C25A C24A 107.5(9)
C26A C25A C30A 125.2(15)
C24A C25A C30A 127.4(15)
C26A C25A Rh1 72.4(7)
C24A C25A Rh1 70.8(9)
C30A C25A Rh1 121.5(9)
C27A C26A C25A 110.2(9)
C27A C26A C31A 125.4(16)
C25A C26A C31A 124.4(15)
C27A C26A Rh1 72.2(6)
C25A C26A Rh1 68.4(7)
C31A C26A Rh1 124.9(10)
C26A C27A C23A 105.9(9)
C26A C27A C32A 125.3(15)
C23A C27A C32A 128.8(14)
C26A C27A Rh1 70.1(7)
C23A C27A Rh1 67.9(6)
C32A C27A Rh1 128.8(9)
C23A C28A H28D 109.5
C23A C28A H28E 109.5
H28D C28A H28E 109.5
C23A C28A H28F 109.5
H28D C28A H28F 109.5
H28E C28A H28F 109.5
C24A C29A H29D 109.5
C24A C29A H29E 109.5
H29D C29A H29E 109.5
C24A C29A H29F 109.5
H29D C29A H29F 109.5
H29E C29A H29F 109.5
C25A C30A H30D 109.5
C25A C30A H30E 109.5
H30D C30A H30E 109.5
C25A C30A H30F 109.5
H30D C30A H30F 109.5
H30E C30A H30F 109.5
C26A C31A H31D 109.5
C26A C31A H31E 109.5
H31D C31A H31E 109.5
C26A C31A H31F 109.5
H31D C31A H31F 109.5
H31E C31A H31F 109.5
C27A C32A H32D 109.5
C27A C32A H32E 109.5
H32D C32A H32E 109.5
C27A C32A H32F 109.5
H32D C32A H32F 109.5
H32E C32A H32F 109.5

loop_
_geom_bond_atom_site_label_1
_geom_bond_atom_site_label_2
_geom_bond_distance
Rh1 C25A 2.102(12)
Rh1 N2 2.109(3)
Rh1 C23A 2.110(10)
Rh1 N1 2.117(4)
Rh1 C24A 2.118(18)
Rh1 C23 2.131(14)
Rh1 C26 2.144(12)
Rh1 C26A 2.154(13)
Rh1 C27 2.160(9)
Rh1 C24 2.167(10)
Rh1 C25 2.171(8)
Rh1 C27A 2.182(10)
Rh1 Cl1 2.4251(12)
N1 C1 1.317(5)
N1 C2 1.409(5)
N2 C1 1.317(5)
N2 C9 1.377(5)
N3 C1 1.391(5)
N3 C16 1.392(5)
N3 H3 0.8600
C2 C3 1.377(6)
C2 C7 1.380(6)
C3 C4 1.376(7)
C3 H3A 0.9300
C4 C5 1.363(7)
C4 H4 0.9300
C5 C6 1.382(8)
C5 C8 1.496(7)
C6 C7 1.394(7)
C6 H6 0.9300
C7 H7 0.9300
C8 H8A 0.9600
C8 H8B 0.9600
C8 H8C 0.9600
C9 C10 1.388(6)
C9 C14 1.394(6)
C10 C11 1.376(7)
C10 H10 0.9300
C11 C12 1.367(7)
C11 H11 0.9300
C12 C13 1.342(8)
C12 C15 1.524(7)
C13 C14 1.368(7)
C13 H13 0.9300
C14 H14 0.9300
C15 H15A 0.9600
C15 H15B 0.9600
C15 H15C 0.9600
C16 C17 1.385(7)
C16 C21 1.388(6)
C17 C18 1.366(7)
C17 H17 0.9300
C18 C19 1.380(8)
C18 H18 0.9300
C19 C20 1.374(9)
C19 C22 1.510(8)
C20 C21 1.368(7)
C20 H20 0.9300
C21 H21 0.9300
C22 H22A 0.9600
C22 H22B 0.9600
C22 H22C 0.9600
C23 C24 1.413(13)
C23 C27 1.423(12)
C23 C28 1.506(12)
C24 C25 1.401(12)
C24 C29 1.538(11)
C25 C26 1.426(12)
C25 C30 1.534(11)
C26 C27 1.425(13)
C26 C31 1.498(12)
C27 C32 1.493(11)
C28 H28A 0.9600
C28 H28B 0.9600
C28 H28C 0.9600
C29 H29A 0.9600
C29 H29B 0.9600
C29 H29C 0.9600
C30 H30A 0.9600
C30 H30B 0.9600
C30 H30C 0.9600
C31 H31A 0.9600
C31 H31B 0.9600
C31 H31C 0.9600
C32 H32A 0.9600
C32 H32B 0.9600
C32 H32C 0.9600
C23A C27A 1.425(13)
C23A C24A 1.427(13)
C23A C28A 1.527(12)
C24A C25A 1.428(14)
C24A C29A 1.490(13)
C25A C26A 1.427(14)
C25A C30A 1.523(13)
C26A C27A 1.399(13)
C26A C31A 1.516(13)
C27A C32A 1.506(13)
C28A H28D 0.9600
C28A H28E 0.9600
C28A H28F 0.9600
C29A H29D 0.9600
C29A H29E 0.9600
C29A H29F 0.9600
C30A H30D 0.9600
C30A H30E 0.9600
C30A H30F 0.9600
C31A H31D 0.9600
C31A H31E 0.9600
C31A H31F 0.9600
C32A H32D 0.9600
C32A H32E 0.9600
C32A H32F 0.9600

loop_
_geom_torsion_atom_site_label_1
_geom_torsion_atom_site_label_2
_geom_torsion_atom_site_label_3
_geom_torsion_atom_site_label_4
_geom_torsion
C2 N1 C1 N2 165.7(4)
Rh1 N1 C1 N2 8.6(4)
C2 N1 C1 N3 -13.0(7)
Rh1 N1 C1 N3 -170.1(4)
C2 N1 C1 Rh1 157.1(5)
C9 N2 C1 N1 169.4(4)
Rh1 N2 C1 N1 -8.7(4)
C9 N2 C1 N3 -12.0(8)
Rh1 N2 C1 N3 170.0(4)
C9 N2 C1 Rh1 178.0(6)
C16 N3 C1 N1 142.2(5)
C16 N3 C1 N2 -36.3(7)
C1 N1 C2 C3 74.9(6)
Rh1 N1 C2 C3 -139.5(4)
C1 N1 C2 C7 -108.7(5)
Rh1 N1 C2 C7 36.9(6)
C7 C2 C3 C4 2.4(7)
N1 C2 C3 C4 178.9(4)
C2 C3 C4 C5 -1.2(8)
C3 C4 C5 C6 -0.3(8)
C3 C4 C5 C8 -179.3(5)
C4 C5 C6 C7 0.7(8)
C8 C5 C6 C7 179.6(5)
C3 C2 C7 C6 -2.0(7)
N1 C2 C7 C6 -178.5(4)
C5 C6 C7 C2 0.5(8)
C1 N2 C9 C10 146.6(5)
Rh1 N2 C9 C10 -36.3(7)
C1 N2 C9 C14 -34.5(7)
Rh1 N2 C9 C14 142.6(4)
N2 C9 C10 C11 179.2(5)
C14 C9 C10 C11 0.3(8)
C9 C10 C11 C12 -0.9(9)
C10 C11 C12 C13 1.0(9)
C10 C11 C12 C15 -178.5(6)
C11 C12 C13 C14 -0.5(10)
C15 C12 C13 C14 179.0(6)
C12 C13 C14 C9 -0.1(9)
N2 C9 C14 C13 -178.7(5)
C10 C9 C14 C13 0.2(7)
C1 N3 C16 C17 -25.7(7)
C1 N3 C16 C21 154.2(4)
C21 C16 C17 C18 -3.3(7)
N3 C16 C17 C18 176.6(4)
C16 C17 C18 C19 1.7(8)
C17 C18 C19 C20 1.8(9)
C17 C18 C19 C22 -177.8(6)
C18 C19 C20 C21 -3.8(10)
C22 C19 C20 C21 175.8(6)
C19 C20 C21 C16 2.2(9)
C17 C16 C21 C20 1.4(7)
N3 C16 C21 C20 -178.5(5)
C27 C23 C24 C25 2.9(14)
C28 C23 C24 C25 176.1(13)
Rh1 C23 C24 C25 -60.6(7)
C27 C23 C24 C29 -177.3(11)
C28 C23 C24 C29 -4(2)
Rh1 C23 C24 C29 119.1(11)
C27 C23 C24 Rh1 63.5(9)
C28 C23 C24 Rh1 -123.2(15)
C23 C24 C25 C26 -0.5(12)
C29 C24 C25 C26 179.7(11)
Rh1 C24 C25 C26 -60.0(7)
C23 C24 C25 C30 179.8(10)
C29 C24 C25 C30 0.0(16)
Rh1 C24 C25 C30 120.3(9)
C23 C24 C25 Rh1 59.5(8)
C29 C24 C25 Rh1 -120.3(11)
C24 C25 C26 C27 -2.1(12)
C30 C25 C26 C27 177.6(9)
Rh1 C25 C26 C27 -62.9(8)
C24 C25 C26 C31 -175.9(11)
C30 C25 C26 C31 3.9(18)
Rh1 C25 C26 C31 123.4(12)
C24 C25 C26 Rh1 60.8(7)
C30 C25 C26 Rh1 -119.5(10)
C24 C23 C27 C26 -4.2(14)
C28 C23 C27 C26 -177.4(13)
Rh1 C23 C27 C26 59.6(8)
C24 C23 C27 C32 178.7(10)
C28 C23 C27 C32 5(2)
Rh1 C23 C27 C32 -117.5(10)
C24 C23 C27 Rh1 -63.9(9)
C28 C23 C27 Rh1 122.9(15)
C25 C26 C27 C23 3.9(13)
C31 C26 C27 C23 177.2(13)
Rh1 C26 C27 C23 -59.3(9)
C25 C26 C27 C32 -178.9(9)
C31 C26 C27 C32 -5.7(19)
Rh1 C26 C27 C32 117.9(10)
C25 C26 C27 Rh1 63.2(7)
C31 C26 C27 Rh1 -123.5(14)
C27A C23A C24A C25A 2.4(17)
C28A C23A C24A C25A 178.5(12)
Rh1 C23A C24A C25A -60.6(11)
C27A C23A C24A C29A -180.0(16)
C28A C23A C24A C29A -4(3)
Rh1 C23A C24A C29A 117.1(19)
C27A C23A C24A Rh1 63.0(8)
C28A C23A C24A Rh1 -120.9(12)
C23A C24A C25A C26A -2.7(17)
C29A C24A C25A C26A 179.5(17)
Rh1 C24A C25A C26A -63.6(10)
C23A C24A C25A C30A 176.4(13)
C29A C24A C25A C30A -1(3)
Rh1 C24A C25A C30A 115.5(14)
C23A C24A C25A Rh1 60.9(11)
C29A C24A C25A Rh1 -116.9(19)
C24A C25A C26A C27A 2.2(17)
C30A C25A C26A C27A -176.9(12)
Rh1 C25A C26A C27A -60.3(10)
C24A C25A C26A C31A -179.1(15)
C30A C25A C26A C31A 2(2)
Rh1 C25A C26A C31A 118.4(14)
C24A C25A C26A Rh1 62.5(11)
C30A C25A C26A Rh1 -116.6(14)
C25A C26A C27A C23A -0.7(15)
C31A C26A C27A C23A -179.4(13)
Rh1 C26A C27A C23A -58.8(7)
C25A C26A C27A C32A -177.8(12)
C31A C26A C27A C32A 3(2)
Rh1 C26A C27A C32A 124.1(12)
C25A C26A C27A Rh1 58.0(10)
C31A C26A C27A Rh1 -120.6(15)
C24A C23A C27A C26A -1.0(15)
C28A C23A C27A C26A -177.4(11)
Rh1 C23A C27A C26A 60.2(8)
C24A C23A C27A C32A 175.9(14)
C28A C23A C27A C32A -0.4(18)
Rh1 C23A C27A C32A -122.8(12)
C24A C23A C27A Rh1 -61.2(10)
C28A C23A C27A Rh1 122.4(11)
